data_2200187
loop_
_publ_author_name
'Ferguson, George'
'McAlees, Alan J.'
'McCrindle, Robert'

_publ_section_title
;<i>N</i>,<i>N</i>-Dimethyl-5-dimethylamino-3-(1-pyrrolyl)-2,4-pentadieniminium
 tetrafluoroborate
;
_journal_issue 3
_journal_name_full 'Acta Crystallographica Section E'
_journal_page_first o295
_journal_page_last o297
_journal_paper_doi 10.1107/S1600536801003166
_journal_volume 57
_journal_year 2001
_chemical_formula_iupac 'C13 H20 N3 1+, B F4 1-'
_chemical_formula_moiety 'C13 H20 N3 1+, B F4 1-'
_chemical_formula_sum 'C13 H20 B F4 N3'
_chemical_formula_weight 305.13
_chemical_name_systematic
;
N,N-dimethyl-5-dimethylamino-3-(pyrrole)-2,4-pentadieniminium
tetrafluoroborate
;
_space_group_IT_number 14
_symmetry_cell_setting monoclinic
_symmetry_space_group_name_Hall '-P 2ybc'
_symmetry_space_group_name_H-M 'P 1 21/c 1'
_cell_angle_alpha 90.00
_cell_angle_beta 121.987(11)
_cell_angle_gamma 90.00
_cell_formula_units_Z 8
_cell_length_a 14.882(3)
_cell_length_b 10.366(2)
_cell_length_c 24.064(3)
_cell_measurement_reflns_used 25
_cell_measurement_temperature 293.0(10)
_cell_measurement_theta_max 12.78
_cell_measurement_theta_min 10.39
_cell_volume 3148.6(10)
_computing_cell_refinement 'SET4 and CELDIM (Nonius 1992)'
_computing_data_collection 'CAD-4-PC Software (Nonius, 1992)'
_computing_data_reduction 'HELENA in PLATON (Spek, 2001)'
_computing_molecular_graphics 'ORTEPII (Johnson, 1976) and PLATON'
_computing_publication_material 'SHELXL97 and WordPerfect macro PREP8 (Ferguson, 1998)'
_computing_structure_refinement 'SHELXL97 (Sheldrick, 1997)'
_computing_structure_solution 'SHELXS97 (Sheldrick, 1997)'
_diffrn_ambient_temperature 293.0(10)
_diffrn_measured_fraction_theta_full .946
_diffrn_measured_fraction_theta_max .837
_diffrn_measurement_device_type 'Nonius CAD-4'
_diffrn_measurement_method \q--2\q
_diffrn_radiation_monochromator graphite
_diffrn_radiation_source 'fine-focus sealed X-ray tube'
_diffrn_radiation_type MoK\a
_diffrn_radiation_wavelength .71073
_diffrn_reflns_av_R_equivalents .036
_diffrn_reflns_av_sigmaI/netI .0621
_diffrn_reflns_limit_h_max 15
_diffrn_reflns_limit_h_min -17
_diffrn_reflns_limit_k_max 9
_diffrn_reflns_limit_k_min 0
_diffrn_reflns_limit_l_max 28
_diffrn_reflns_limit_l_min 0
_diffrn_reflns_number 5728
_diffrn_reflns_theta_full 21.00
_diffrn_reflns_theta_max 25.00
_diffrn_reflns_theta_min 2.20
_diffrn_standards_decay_% 1.0
_diffrn_standards_interval_time 120
_diffrn_standards_number 3
_exptl_absorpt_coefficient_mu .110
_exptl_absorpt_correction_type none
_exptl_crystal_colour yellow
_exptl_crystal_density_diffrn 1.287
_exptl_crystal_density_method 'not measured'
_exptl_crystal_description plate
_exptl_crystal_F_000 1280
_exptl_crystal_size_max .43
_exptl_crystal_size_mid .43
_exptl_crystal_size_min .30
_refine_diff_density_max .449
_refine_diff_density_min -.249
_refine_ls_extinction_coef .0060(12)
_refine_ls_extinction_method SHELXL97
_refine_ls_goodness_of_fit_ref 1.090
_refine_ls_hydrogen_treatment constr
_refine_ls_matrix_type full
_refine_ls_number_parameters 414
_refine_ls_number_reflns 4505
_refine_ls_number_restraints 40
_refine_ls_restrained_S_all 1.101
_refine_ls_R_factor_all .1429
_refine_ls_R_factor_gt .0611
_refine_ls_shift/su_max <0.001
_refine_ls_shift/su_mean <0.001
_refine_ls_structure_factor_coef Fsqd
_refine_ls_weighting_details 'w = 1/[\s^2^(Fo^2^)+(0.1129P)^2^+0.6033P] where P = (Fo^2^+2Fc^2^)/3'
_refine_ls_weighting_scheme calc
_refine_ls_wR_factor_ref .2197
_reflns_number_gt 2271
_reflns_number_total 4505
_reflns_threshold_expression I>2\s(I)
_cod_data_source_file na6050.cif
_cod_data_source_block I
_cod_original_cell_volume 3148.7(10)
_cod_original_sg_symbol_H-M 'P 21/c'
_cod_database_code 2200187
_cod_database_fobs_code 2200187

loop_
_symmetry_equiv_pos_as_xyz
'x, y, z'
'-x, y+1/2, -z+1/2'
'-x, -y, -z'
'x, -y-1/2, z-1/2'

loop_
_atom_site_label
_atom_site_fract_x
_atom_site_fract_y
_atom_site_fract_z
_atom_site_U_iso_or_equiv
_atom_site_adp_type
_atom_site_calc_flag
_atom_site_refinement_flags
_atom_site_occupancy
_atom_site_disorder_assembly
_atom_site_disorder_group
_atom_site_type_symbol
N11 .8488(2) .5848(4) .47096(16) .0631(10) Uani d . 1 . . N
N12 .7392(3) .1643(3) .33407(16) .0642(10) Uani d . 1 . . N
N13 .9173(2) .1632(4) .56541(16) .0603(9) Uani d . 1 . . N
C11 .8654(3) .4606(5) .47170(19) .0594(11) Uani d . 1 . . C
H11 .8763 .4292 .4395 .071 Uiso calc R 1 . . H
C12 .8686(3) .3708(4) .51547(19) .0602(11) Uani d . 1 . . C
H12 .8640 .4000 .5504 .072 Uiso calc R 1 . . H
C13 .8782(3) .2392(4) .50916(19) .0552(10) Uani d . 1 . . C
C14 .8509(3) .1759(4) .45105(19) .0607(11) Uani d . 1 . . C
H14 .8884 .1024 .4533 .073 Uiso calc R 1 . . H
C15 .7707(3) .2180(4) .39070(19) .0573(11) Uani d . 1 . . C
H15 .7352 .2924 .3901 .069 Uiso calc R 1 . . H
C16 .8466(4) .6665(5) .4216(2) .0846(14) Uani d . 1 . . C
H16A .8698 .6181 .3974 .127 Uiso calc R 1 . . H
H16B .8930 .7388 .4423 .127 Uiso calc R 1 . . H
H16C .7757 .6969 .3922 .127 Uiso calc R 1 . . H
C17 .8247(4) .6455(5) .5156(2) .0932(16) Uani d . 1 . . C
H17A .8153 .7365 .5070 .140 Uiso calc PR .50 . . H
H17B .8820 .6312 .5599 .140 Uiso calc PR .50 . . H
H17C .7608 .6092 .5096 .140 Uiso calc PR .50 . . H
H17D .8234 .5814 .5440 .140 Uiso calc PR .50 . . H
H17E .7568 .6868 .4911 .140 Uiso calc PR .50 . . H
H17F .8780 .7087 .5414 .140 Uiso calc PR .50 . . H
C18 .6483(3) .2133(5) .2737(2) .0855(15) Uani d . 1 . . C
H18A .6178 .2845 .2836 .128 Uiso calc R 1 . . H
H18B .5965 .1461 .2529 .128 Uiso calc R 1 . . H
H18C .6706 .2416 .2449 .128 Uiso calc R 1 . . H
C19 .7948(4) .0557(5) .3275(2) .0938(16) Uani d . 1 . . C
H19A .7596 .0304 .2824 .141 Uiso calc PR .50 . . H
H19B .7951 -.0153 .3532 .141 Uiso calc PR .50 . . H
H19C .8664 .0803 .3427 .141 Uiso calc PR .50 . . H
H19D .8545 .0332 .3698 .141 Uiso calc PR .50 . . H
H19E .8189 .0789 .2990 .141 Uiso calc PR .50 . . H
H19F .7477 -.0167 .3095 .141 Uiso calc PR .50 . . H
C110 .9735(3) .2048(5) .6302(2) .0675(12) Uani d . 1 . . C
H110 .9972 .2884 .6443 .081 Uiso calc R 1 . . H
C111 .9878(4) .1033(6) .6689(2) .0796(14) Uani d . 1 . . C
H111 1.0226 .1047 .7144 .096 Uiso calc R 1 . . H
C112 .9406(4) -.0059(5) .6282(3) .0818(14) Uani d . 1 . . C
H112 .9390 -.0891 .6421 .098 Uiso calc R 1 . . H
C113 .8988(3) .0320(5) .5665(2) .0699(12) Uani d . 1 . . C
H113 .8629 -.0209 .5298 .084 Uiso calc R 1 . . H
N21 .3126(3) .1161(4) .31442(18) .0724(10) Uani d . 1 . . N
N22 .2958(3) -.3225(4) .40602(17) .0643(10) Uani d . 1 . . N
N23 .3872(2) .0634(3) .53204(17) .0609(9) Uani d . 1 . . N
C21 .3462(3) .0524(4) .3690(2) .0603(11) Uani d . 1 . . C
H21 .3822 -.0242 .3738 .072 Uiso calc R 1 . . H
C22 .3340(3) .0865(4) .4201(2) .0606(11) Uani d . 1 . . C
H22 .3070 .1677 .4195 .073 Uiso calc R 1 . . H
C23 .3601(3) .0047(4) .4723(2) .0548(11) Uani d . 1 . . C
C24 .3605(3) -.1290(4) .4707(2) .0594(11) Uani d . 1 . . C
H24 .4047 -.1743 .5092 .071 Uiso calc R 1 . . H
C25 .2964(3) -.1966(4) .4133(2) .0564(11) Uani d . 1 . . C
H25 .2495 -.1487 .3765 .068 Uiso calc R 1 . . H
C26 .3412(4) .0793(5) .2675(2) .0950(16) Uani d . 1 . . C
H26A .3897 .0080 .2846 .143 Uiso calc R 1 . . H
H26B .3742 .1510 .2600 .143 Uiso calc R 1 . . H
H26C .2787 .0544 .2270 .143 Uiso calc R 1 . . H
C27 .2450(4) .2278(5) .2980(3) .1067(18) Uani d . 1 . . C
H27A .2866 .3004 .3233 .160 Uiso calc R 1 . . H
H27B .1912 .2105 .3075 .160 Uiso calc R 1 . . H
H27C .2124 .2466 .2522 .160 Uiso calc R 1 . . H
C28 .2199(4) -.3841(5) .3437(2) .0820(14) Uani d . 1 . . C
H28A .2575 -.4317 .3280 .123 Uiso calc R 1 . . H
H28B .1769 -.3193 .3122 .123 Uiso calc R 1 . . H
H28C .1755 -.4419 .3499 .123 Uiso calc R 1 . . H
C29 .3691(4) -.4083(4) .4590(2) .0796(14) Uani d . 1 . . C
H29A .3555 -.4959 .4438 .119 Uiso calc PR .50 . . H
H29B .3593 -.3996 .4952 .119 Uiso calc PR .50 . . H
H29C .4406 -.3858 .4729 .119 Uiso calc PR .50 . . H
H29D .4148 -.3582 .4975 .119 Uiso calc PR .50 . . H
H29E .4109 -.4546 .4461 .119 Uiso calc PR .50 . . H
H29F .3297 -.4684 .4684 .119 Uiso calc PR .50 . . H
C210 .4237(3) .1886(5) .5507(2) .0731(13) Uani d . 1 . . C
H210 .4365 .2475 .5265 .088 Uiso calc R 1 . . H
C211 .4372(4) .2102(6) .6097(3) .0878(16) Uani d . 1 . . C
H211 .4617 .2863 .6337 .105 Uiso calc R 1 . . H
C212 .4079(4) .0977(6) .6288(2) .0884(16) Uani d . 1 . . C
H212 .4083 .0863 .6673 .106 Uiso calc R 1 . . H
C213 .3788(3) .0085(5) .5808(2) .0737(13) Uani d . 1 . . C
H213 .3569 -.0754 .5810 .088 Uiso calc R 1 . . H
B1 .9333(3) .1009(4) .80918(15) .0781(16) Uani d PD .779(8) A 1 B
F11 .8449(3) .1397(5) .75446(18) .138(2) Uani d PD .779(8) A 1 F
F12 1.0163(4) .1713(6) .8198(2) .146(3) Uani d PD .779(8) A 1 F
F13 .9211(4) .1121(7) .8600(2) .198(4) Uani d PD .779(8) A 1 F
F14 .9517(5) -.0213(4) .8017(3) .203(4) Uani d PD .779(8) A 1 F
B2 .5105(3) .4095(3) .34963(18) .0850(18) Uani d PD .903(8) B 2 B
F21 .5381(3) .2949(3) .37923(18) .1270(18) Uani d PD .903(8) B 2 F
F22 .4450(3) .3908(5) .28493(16) .150(2) Uani d PD .903(8) B 2 F
F23 .4596(3) .4834(4) .3697(2) .158(2) Uani d PD .903(8) B 2 F
F24 .5972(3) .4702(4) .3596(3) .172(3) Uani d PD .903(8) B 2 F
B3 .9333(3) .1009(4) .80918(15) .0781(16) Uani d PD .221(8) A 1 B
F31 .9290(12) .2270(5) .8182(7) .124(5) Uiso d PD .221(8) A 1 F
F32 1.0302(6) .0696(16) .8232(7) .124(5) Uiso d PD .221(8) A 1 F
F33 .9136(12) .0352(13) .8494(6) .124(5) Uiso d PD .221(8) A 1 F
F34 .8625(9) .0686(14) .7474(3) .124(5) Uiso d PD .221(8) A 1 F
B4 .5105(3) .4095(3) .34963(18) .0850(18) Uani d PD .097(8) B 2 B
F41 .6021(18) .469(4) .3895(16) .195(17) Uiso d PD .097(8) B 2 F
F42 .473(3) .362(4) .3851(17) .195(17) Uiso d PD .097(8) B 2 F
F43 .440(3) .493(3) .3059(19) .195(17) Uiso d PD .097(8) B 2 F
F44 .526(3) .313(3) .319(2) .195(17) Uiso d PD .097(8) B 2 F

loop_
_atom_site_aniso_label
_atom_site_aniso_U_11
_atom_site_aniso_U_22
_atom_site_aniso_U_33
_atom_site_aniso_U_12
_atom_site_aniso_U_13
_atom_site_aniso_U_23
N11 .062(2) .061(3) .063(2) .0031(18) .0307(18) .0050(19)
N12 .061(2) .070(2) .058(2) .0012(19) .0291(18) -.0100(19)
N13 .0518(18) .065(3) .063(2) .0034(18) .0296(17) .0033(19)
C11 .047(2) .073(4) .055(2) -.004(2) .0247(19) -.004(2)
C12 .059(2) .067(3) .057(3) .004(2) .033(2) -.002(2)
C13 .046(2) .062(3) .058(3) .002(2) .0273(19) .001(2)
C14 .056(2) .061(3) .061(3) .002(2) .029(2) -.005(2)
C15 .054(2) .059(3) .062(3) -.006(2) .032(2) -.008(2)
C16 .081(3) .081(3) .094(3) .002(3) .048(3) .020(3)
C17 .118(4) .079(3) .090(3) .020(3) .060(3) -.001(3)
C18 .082(3) .090(4) .060(3) .005(3) .021(2) .000(3)
C19 .096(4) .109(4) .072(3) .015(3) .042(3) -.018(3)
C110 .062(3) .085(3) .054(3) .002(2) .030(2) .001(3)
C111 .064(3) .107(4) .067(3) .011(3) .034(2) .021(3)
C112 .061(3) .082(4) .092(4) .008(3) .034(3) .026(3)
C113 .058(3) .066(4) .076(3) .003(2) .029(2) .006(3)
N21 .068(2) .071(3) .065(2) .000(2) .0264(19) .014(2)
N22 .070(2) .054(3) .074(2) .0013(19) .041(2) .001(2)
N23 .0516(19) .062(3) .068(2) -.0054(17) .0311(17) -.004(2)
C21 .049(2) .055(3) .065(3) -.003(2) .022(2) .007(2)
C22 .055(2) .054(3) .069(3) .004(2) .030(2) .006(2)
C23 .043(2) .053(3) .064(3) -.0012(19) .0255(19) .001(2)
C24 .049(2) .059(3) .064(3) .002(2) .025(2) .006(2)
C25 .054(2) .055(3) .065(3) .006(2) .035(2) .008(2)
C26 .104(4) .107(4) .068(3) -.004(3) .042(3) .007(3)
C27 .103(4) .091(4) .107(4) .023(3) .042(3) .039(3)
C28 .097(3) .073(3) .079(3) -.008(3) .049(3) -.014(3)
C29 .087(3) .059(3) .091(3) .013(3) .046(3) .017(3)
C210 .058(3) .065(3) .085(3) -.001(2) .030(2) -.007(3)
C211 .067(3) .091(4) .080(4) .010(3) .022(3) -.020(3)
C212 .072(3) .114(5) .070(3) .005(3) .032(3) -.009(3)
C213 .067(3) .088(4) .065(3) -.014(3) .035(2) -.006(3)
B1 .082(4) .083(4) .075(4) .010(3) .045(3) .012(3)
F11 .114(3) .162(5) .111(3) .043(3) .042(3) .060(3)
F12 .170(5) .167(5) .124(3) -.096(4) .094(3) -.047(3)
F13 .183(5) .348(10) .118(4) .045(6) .117(4) .034(5)
F14 .219(7) .070(3) .310(9) .043(4) .132(6) .028(4)
B2 .091(4) .074(4) .095(5) .016(4) .053(4) .010(4)
F21 .151(3) .092(3) .119(3) .033(2) .059(3) .046(2)
F22 .163(4) .157(4) .092(3) .027(3) .041(3) .026(3)
F23 .196(5) .131(4) .224(5) .045(3) .164(4) .005(3)
F24 .125(4) .102(3) .308(7) -.015(3) .127(4) -.037(4)
B3 .082(4) .083(4) .075(4) .010(3) .045(3) .012(3)
B4 .091(4) .074(4) .095(5) .016(4) .053(4) .010(4)

loop_
_atom_type_symbol
_atom_type_description
_atom_type_scat_dispersion_real
_atom_type_scat_dispersion_imag
_atom_type_scat_source
C C .0033 .0016 'International Tables Vol C Tables 4.2.6.8 and 6.1.1.4'
H H .0000 .0000 'International Tables Vol C Tables 4.2.6.8 and 6.1.1.4'
B B .0013 .0007 'International Tables Vol C Tables 4.2.6.8 and 6.1.1.4'
F F .0171 .0103 'International Tables Vol C Tables 4.2.6.8 and 6.1.1.4'
N N .0061 .0033 'International Tables Vol C Tables 4.2.6.8 and 6.1.1.4'

loop_
_geom_angle_atom_site_label_1
_geom_angle_atom_site_label_2
_geom_angle_atom_site_label_3
_geom_angle
C11 N11 C17 122.6(4)
C11 N11 C16 120.6(4)
C17 N11 C16 116.7(4)
C15 N12 C19 122.2(4)
C15 N12 C18 121.5(4)
C19 N12 C18 116.4(3)
C113 N13 C110 106.8(4)
C113 N13 C13 125.7(4)
C110 N13 C13 127.2(4)
N11 C11 C12 126.8(4)
N11 C11 H11 116.6
C12 C11 H11 116.6
C11 C12 C13 122.6(4)
C11 C12 H12 118.7
C13 C12 H12 118.7
C12 C13 C14 125.4(4)
C12 C13 N13 117.5(4)
C14 C13 N13 117.1(4)
C15 C14 C13 122.6(4)
C15 C14 H14 118.7
C13 C14 H14 118.7
N12 C15 C14 126.7(4)
N12 C15 H15 116.7
C14 C15 H15 116.7
N11 C16 H16A 109.5
N11 C16 H16B 109.5
H16A C16 H16B 109.5
N11 C16 H16C 109.5
H16A C16 H16C 109.5
H16B C16 H16C 109.5
N11 C17 H17A 109.5
N11 C17 H17B 109.5
H17A C17 H17B 109.5
N11 C17 H17C 109.5
H17A C17 H17C 109.5
H17B C17 H17C 109.5
N11 C17 H17D 109.5
H17A C17 H17D 141.1
H17B C17 H17D 56.3
H17C C17 H17D 56.3
N11 C17 H17E 109.5
H17A C17 H17E 56.3
H17B C17 H17E 141.1
H17C C17 H17E 56.3
H17D C17 H17E 109.5
N11 C17 H17F 109.5
H17A C17 H17F 56.3
H17B C17 H17F 56.3
H17C C17 H17F 141.1
H17D C17 H17F 109.5
H17E C17 H17F 109.5
N12 C18 H18A 109.5
N12 C18 H18B 109.5
H18A C18 H18B 109.5
N12 C18 H18C 109.5
H18A C18 H18C 109.5
H18B C18 H18C 109.5
N12 C19 H19A 109.5
N12 C19 H19B 109.5
H19A C19 H19B 109.5
N12 C19 H19C 109.5
H19A C19 H19C 109.5
H19B C19 H19C 109.5
N12 C19 H19D 109.5
H19A C19 H19D 141.1
H19B C19 H19D 56.3
H19C C19 H19D 56.3
N12 C19 H19E 109.5
H19A C19 H19E 56.3
H19B C19 H19E 141.1
H19C C19 H19E 56.3
H19D C19 H19E 109.5
N12 C19 H19F 109.5
H19A C19 H19F 56.3
H19B C19 H19F 56.3
H19C C19 H19F 141.1
H19D C19 H19F 109.5
H19E C19 H19F 109.5
C111 C110 N13 108.4(4)
C111 C110 H110 125.8
N13 C110 H110 125.8
C110 C111 C112 107.9(4)
C110 C111 H111 126.1
C112 C111 H111 126.1
C113 C112 C111 107.7(5)
C113 C112 H112 126.2
C111 C112 H112 126.2
C112 C113 N13 109.3(4)
C112 C113 H113 125.4
N13 C113 H113 125.4
C21 N21 C27 121.3(4)
C21 N21 C26 122.2(4)
C27 N21 C26 116.5(4)
C25 N22 C29 122.5(4)
C25 N22 C28 121.1(4)
C29 N22 C28 116.4(4)
C213 N23 C210 108.0(4)
C213 N23 C23 126.1(4)
C210 N23 C23 125.8(4)
N21 C21 C22 127.1(4)
N21 C21 H21 116.4
C22 C21 H21 116.4
C21 C22 C23 122.9(4)
C21 C22 H22 118.6
C23 C22 H22 118.6
C24 C23 C22 126.1(4)
C24 C23 N23 117.1(4)
C22 C23 N23 116.8(4)
C25 C24 C23 121.5(4)
C25 C24 H24 119.2
C23 C24 H24 119.2
N22 C25 C24 126.0(4)
N22 C25 H25 117.0
C24 C25 H25 117.0
N21 C26 H26A 109.5
N21 C26 H26B 109.5
H26A C26 H26B 109.5
N21 C26 H26C 109.5
H26A C26 H26C 109.5
H26B C26 H26C 109.5
N21 C27 H27A 109.5
N21 C27 H27B 109.5
H27A C27 H27B 109.5
N21 C27 H27C 109.5
H27A C27 H27C 109.5
H27B C27 H27C 109.5
N22 C28 H28A 109.5
N22 C28 H28B 109.5
H28A C28 H28B 109.5
N22 C28 H28C 109.5
H28A C28 H28C 109.5
H28B C28 H28C 109.5
N22 C29 H29A 109.5
N22 C29 H29B 109.5
H29A C29 H29B 109.5
N22 C29 H29C 109.5
H29A C29 H29C 109.5
H29B C29 H29C 109.5
N22 C29 H29D 109.5
H29A C29 H29D 141.1
H29B C29 H29D 56.3
H29C C29 H29D 56.3
N22 C29 H29E 109.5
H29A C29 H29E 56.3
H29B C29 H29E 141.1
H29C C29 H29E 56.3
H29D C29 H29E 109.5
N22 C29 H29F 109.5
H29A C29 H29F 56.3
H29B C29 H29F 56.3
H29C C29 H29F 141.1
H29D C29 H29F 109.5
H29E C29 H29F 109.5
C211 C210 N23 108.2(5)
C211 C210 H210 125.9
N23 C210 H210 125.9
C210 C211 C212 108.0(5)
C210 C211 H211 126.0
C212 C211 H211 126.0
C213 C212 C211 107.5(5)
C213 C212 H212 126.3
C211 C212 H212 126.3
C212 C213 N23 108.3(5)
C212 C213 H213 125.9
N23 C213 H213 125.9
F14 B1 F13 110.2(4)
F31 B1 F34 110.5(4)
F31 B1 F32 109.7(5)
F34 B1 F32 109.3(4)
F31 B1 F33 109.6(4)
F34 B1 F33 109.5(5)
F32 B1 F33 108.3(4)
F14 B1 F12 108.0(3)
F13 B1 F12 109.7(3)
F14 B1 F11 108.6(3)
F13 B1 F11 109.7(3)
F12 B1 F11 110.6(3)
F21 B2 F23 113.1(3)
F43 B2 F44 109.9(5)
F43 B2 F41 109.8(5)
F44 B2 F41 109.9(5)
F21 B2 F24 109.1(3)
F23 B2 F24 110.1(3)
F43 B2 F42 109.1(5)
F44 B2 F42 109.0(5)
F41 B2 F42 109.1(5)
F21 B2 F22 108.6(3)
F23 B2 F22 107.5(3)
F24 B2 F22 108.3(3)

loop_
_geom_bond_atom_site_label_1
_geom_bond_atom_site_label_2
_geom_bond_site_symmetry_2
_geom_bond_distance
_geom_bond_publ_flag
N11 C11 . 1.310(5) y
N11 C16 . 1.447(5) y
N11 C17 . 1.444(6) y
N12 C15 . 1.308(5) y
N12 C18 . 1.455(5) y
N12 C19 . 1.454(6) y
N13 C13 . 1.399(5) y
N13 C110 . 1.390(5) y
N13 C113 . 1.390(5) y
C11 C12 . 1.387(6) y
C11 H11 . .93 ?
C12 C13 . 1.389(6) y
C12 H12 . .93 ?
C13 C14 . 1.396(5) y
C14 C15 . 1.374(5) y
C14 H14 . .93 ?
C15 H15 . .93 ?
C16 H16A . .96 ?
C16 H16B . .96 ?
C16 H16C . .96 ?
C17 H17A . .96 ?
C17 H17B . .96 ?
C17 H17C . .96 ?
C17 H17D . .96 ?
C17 H17E . .96 ?
C17 H17F . .96 ?
C18 H18A . .96 ?
C18 H18B . .96 ?
C18 H18C . .96 ?
C19 H19A . .96 ?
C19 H19B . .96 ?
C19 H19C . .96 ?
C19 H19D . .96 ?
C19 H19E . .96 ?
C19 H19F . .96 ?
C110 C111 . 1.345(6) y
C110 H110 . .93 ?
C111 C112 . 1.417(7) y
C111 H111 . .93 ?
C112 C113 . 1.330(6) y
C112 H112 . .93 ?
C113 H113 . .93 ?
N21 C21 . 1.310(5) y
N21 C26 . 1.452(6) y
N21 C27 . 1.444(6) y
N22 C25 . 1.316(5) y
N22 C28 . 1.462(5) y
N22 C29 . 1.461(5) y
N23 C23 . 1.409(5) y
N23 C210 . 1.387(5) y
N23 C213 . 1.368(5) y
C21 C22 . 1.381(5) y
C21 H21 . .93 ?
C22 C23 . 1.389(5) y
C22 H22 . .93 ?
C23 C24 . 1.387(6) y
C24 C25 . 1.383(5) y
C24 H24 . .93 ?
C25 H25 . .93 ?
C26 H26A . .96 ?
C26 H26B . .96 ?
C26 H26C . .96 ?
C27 H27A . .96 ?
C27 H27B . .96 ?
C27 H27C . .96 ?
C28 H28A . .96 ?
C28 H28B . .96 ?
C28 H28C . .96 ?
C29 H29A . .96 ?
C29 H29B . .96 ?
C29 H29C . .96 ?
C29 H29D . .96 ?
C29 H29E . .96 ?
C29 H29F . .96 ?
C210 C211 . 1.343(6) y
C210 H210 . .93 ?
C211 C212 . 1.406(7) y
C211 H211 . .93 ?
C212 C213 . 1.359(6) y
C212 H212 . .93 ?
C213 H213 . .93 ?
B1 F11 . 1.338(3) ?
B1 F12 . 1.338(3) ?
B1 F13 . 1.332(3) ?
B1 F14 . 1.329(3) ?
B1 F31 . 1.332(3) ?
B1 F32 . 1.335(3) ?
B1 F33 . 1.336(3) ?
B1 F34 . 1.332(3) ?
B2 F21 . 1.333(3) ?
B2 F22 . 1.343(3) ?
B2 F23 . 1.334(3) ?
B2 F24 . 1.338(3) ?
B2 F41 . 1.334(3) ?
B2 F42 . 1.339(3) ?
B2 F43 . 1.334(3) ?
B2 F44 . 1.334(3) ?

loop_
_geom_torsion_atom_site_label_1
_geom_torsion_atom_site_label_2
_geom_torsion_atom_site_label_3
_geom_torsion_atom_site_label_4
_geom_torsion
_geom_torsion_publ_flag
C17 N11 C11 C12 -3.6(6) ?
C16 N11 C11 C12 -179.3(4) ?
N11 C11 C12 C13 174.6(4) y
C11 C12 C13 C14 -22.8(6) y
C11 C12 C13 N13 158.0(3) ?
C113 N13 C13 C12 155.7(4) ?
C110 N13 C13 C12 -18.3(6) ?
C113 N13 C13 C14 -23.5(5) ?
C110 N13 C13 C14 162.5(4) ?
C12 C13 C14 C15 -30.7(6) y
N13 C13 C14 C15 148.5(4) ?
C19 N12 C15 C14 -6.4(7) ?
C18 N12 C15 C14 175.7(4) ?
C13 C14 C15 N12 -179.3(4) y
C113 N13 C110 C111 -.5(4) ?
C13 N13 C110 C111 174.4(4) ?
N13 C110 C111 C112 .5(5) ?
C110 C111 C112 C113 -.3(5) ?
C111 C112 C113 N13 .0(5) ?
C110 N13 C113 C112 .2(5) ?
C13 N13 C113 C112 -174.7(4) ?
C27 N21 C21 C22 -7.6(6) ?
C26 N21 C21 C22 172.3(4) ?
N21 C21 C22 C23 171.4(4) y
C21 C22 C23 C24 -27.2(6) y
C21 C22 C23 N23 153.9(4) ?
C213 N23 C23 C24 -23.8(6) ?
C210 N23 C23 C24 158.5(4) ?
C213 N23 C23 C22 155.1(4) ?
C210 N23 C23 C22 -22.6(5) ?
C22 C23 C24 C25 -26.4(6) y
N23 C23 C24 C25 152.5(3) ?
C29 N22 C25 C24 -3.2(6) ?
C28 N22 C25 C24 176.3(4) ?
C23 C24 C25 N22 175.6(4) y
C213 N23 C210 C211 -.1(5) ?
C23 N23 C210 C211 177.9(4) ?
N23 C210 C211 C212 -.6(5) ?
C210 C211 C212 C213 1.1(6) ?
C211 C212 C213 N23 -1.2(5) ?
C210 N23 C213 C212 .8(5) ?
C23 N23 C213 C212 -177.2(4) ?
